data_1522136
loop_
_publ_author_name
'Wang, L.-P.'
'Peacor, D.R.'
'Rouse, R.C.'
'Essene, E.J.'
'Zhang, Y.-X.'

_publ_section_title
;
 Carmichaelite, a new hydroxyl-bearing titanate from Garnet Ridge, Arizona
;
_journal_name_full 'American Mineralogist'
_journal_page_first 792
_journal_page_last 800
_journal_volume 85
_journal_year 2000
_chemical_formula_sum 'Al0.033 Cr0.19 Fe0.087 H0.509 Mg0.055 Nb0.0045 O2 Ti0.621 V0.011'
_chemical_name_mineral Carmichaelite
_chemical_name_systematic
;
(Ti0.621 Cr0.19 Fe0.087 Mg0.055 Al0.033 V0.011 Nb0.0045) O1.491 (O H)0.509
;
_space_group_IT_number 14
_symmetry_space_group_name_Hall '-P 2ybc'
_symmetry_space_group_name_H-M 'P 1 21/c 1'
_cell_angle_alpha 90
_cell_angle_beta 92.334
_cell_angle_gamma 90
_cell_formula_units_Z 22
_cell_length_a 7.706
_cell_length_b 4.5583
_cell_length_c 20.187
_cell_volume 708.506
_citation_journal_id_ASTM AMMIAY
_database_code_amcsd 0002458
_exptl_crystal_density_diffrn 4.108
_cod_data_source_file Wang_AMMIAY_2000_957.cif
_cod_data_source_block H0.509Al0.033Cr0.19Fe0.087Mg0.055Nb0.0045O2Ti0.621V0.011
_cod_original_cell_volume 708.5056
_cod_original_formula_sum
;
H0.509 Al0.033 Cr0.19 Fe0.087 Mg0.055 Nb0.0045 O2 Ti0.621 V0.011
;
_cod_database_code 1522136

loop_
_space_group_symop_operation_xyz
x,y,z
-x,y+1/2,-z+1/2
-x,-y,-z
x,-y-1/2,z-1/2

loop_
_atom_site_label
_atom_site_type_symbol
_atom_site_fract_x
_atom_site_fract_y
_atom_site_fract_z
_atom_site_occupancy
_atom_site_U_iso_or_equiv
O2 O-2 0.259 0.255 0.8074 1 0.0
O6 O-2 0.066 0.252 0.0206 1 0.0
Mg1 Mg+2 0.2799 0.04 0.2046 0.14 0.0
O1 O-2 0.703 0.293 0.4866 1 0.0
O3 O-2 0.173 0.283 0.1637 1 0.0
Al1 Al+3 0.2187 0.016 0.5747 0.18 0.0
Nb1 Nb+5 0.4128 0.992 0.3691 0.025 0.0
O5 O-2 0.624 0.215 0.3502 1 0.0
Cr1 Cr+3 0.3271 0 0.7396 0.775 0.0
O11 O-2 0.436 0.283 0.0731 1 0.0
O4 O-2 0.807 0.283 0.1193 1 0.0
O7 O-2 0.355 0.286 0.4372 1 0.0
Mg2 Mg+2 0.2375 0.021 0.1051 0.16 0.0
O9 O-2 0.889 0.24 0.2564 1 0.0
Ti1 Ti+4 0.5 0 0 1 0.0
O8 O-2 0.523 0.253 0.214 1 0.0
Ti2 Ti+4 0.0562 0.007 0.3113 0.94 0.0
Ti4 Ti+4 0.1328 0.999 0.9448 1 0.0
Cr2 Cr+3 0.2187 0.016 0.5747 0.27 0.0
Ti3 Ti+4 0.4128 0.992 0.3691 0.975 0.0
V1 V+3 0.0562 0.007 0.3113 0.06 0.0
Fe1 Fe+2 0.2187 0.016 0.5747 0.17 0.0
O10 O-2 0.986 0.233 0.393 1 0.0
Fe2 Fe+2 0.2375 0.021 0.1051 0.31 0.0

loop_
_cod_related_entry_id
_cod_related_entry_database
_cod_related_entry_code
1 AMCSD 0002458
